data_1545235
loop_
_publ_author_name
'Sagawa, Naoya'
'Moriya, Hiroki'
'Hosokawa, Seijiro'

_publ_section_title
;
 Syn Selective Vinylogous Mukaiyama Aldol Reaction Using Z,E-Vinylketene
 N,O-Acetal with Acetals.
;
_journal_issue 1
_journal_name_full 'Organic letters'
_journal_page_first 250
_journal_page_last 253
_journal_paper_doi 10.1021/acs.orglett.6b03549
_journal_volume 19
_journal_year 2017
_chemical_absolute_configuration 'CHOOSE rm ad rmad syn or unk'
_chemical_formula_moiety 'C21 H29 N O4'
_chemical_formula_sum 'C21 H29 N O4'
_chemical_formula_weight 359.46
_space_group_crystal_system monoclinic
_space_group_IT_number 4
_space_group_name_Hall 'P 2yb'
_space_group_name_H-M_alt 'P 1 21 1'
_symmetry_space_group_name_Hall 'P 2yb'
_symmetry_space_group_name_H-M 'P 1 21 1'
_atom_sites_solution_hydrogens geom
_atom_sites_solution_primary direct
_atom_sites_solution_secondary difmap
_cell_angle_alpha 90.0000
_cell_angle_beta 112.270(4)
_cell_angle_gamma 90.0000
_cell_formula_units_Z 2
_cell_length_a 11.8946(9)
_cell_length_b 7.6310(6)
_cell_length_c 12.2455(10)
_cell_measurement_reflns_used 5968
_cell_measurement_temperature 173
_cell_measurement_theta_max 68.16
_cell_measurement_theta_min 3.90
_cell_volume 1028.59(14)
_computing_cell_refinement 'RAPID AUTO'
_computing_data_collection 'RAPID AUTO (Rigaku, ????)'
_computing_data_reduction 'RAPID AUTO'
_computing_molecular_graphics 'CrystalStructure 4.1'
_computing_publication_material 'CrystalStructure 4.1 (Rigaku, 2014)'
_computing_structure_refinement 'SHELXL2013 (Sheldrick, 2008)'
_computing_structure_solution 'Superflip (Palatinus, et al., 2007)'
_diffrn_ambient_temperature 173
_diffrn_detector_area_resol_mean 10.000
_diffrn_measured_fraction_theta_full 0.998
_diffrn_measured_fraction_theta_max 0.996
_diffrn_measurement_device_type 'Rigaku R-AXIS RAPID'
_diffrn_measurement_method \w
_diffrn_radiation_type 'Cu K\a'
_diffrn_radiation_wavelength 1.54187
_diffrn_reflns_av_R_equivalents 0.1171
_diffrn_reflns_Laue_measured_fraction_full 0.998
_diffrn_reflns_Laue_measured_fraction_max 0.996
_diffrn_reflns_limit_h_max 14
_diffrn_reflns_limit_h_min -14
_diffrn_reflns_limit_k_max 9
_diffrn_reflns_limit_k_min -8
_diffrn_reflns_limit_l_max 14
_diffrn_reflns_limit_l_min -14
_diffrn_reflns_number 11461
_diffrn_reflns_point_group_measured_fraction_full 0.929
_diffrn_reflns_point_group_measured_fraction_max 0.926
_diffrn_reflns_theta_full 67.687
_diffrn_reflns_theta_max 68.180
_diffrn_reflns_theta_min 3.901
_diffrn_standards_number 0
_exptl_absorpt_coefficient_mu 0.642
_exptl_absorpt_correction_T_max 0.920
_exptl_absorpt_correction_T_min 0.562
_exptl_absorpt_correction_type multi-scan
_exptl_absorpt_process_details 'ABSCOR (Rigaku, 1995)'
_exptl_crystal_colour colorless
_exptl_crystal_density_diffrn 1.161
_exptl_crystal_density_method 'not measured'
_exptl_crystal_description platelet
_exptl_crystal_F_000 388.00
_exptl_crystal_size_max 0.700
_exptl_crystal_size_mid 0.300
_exptl_crystal_size_min 0.130
_refine_diff_density_max 0.21
_refine_diff_density_min -0.28
_refine_ls_abs_structure_details
;
 Flack x determined using 305 quotients [(I+)-(I-)]/[(I+)+(I-)]
 (Parsons and Flack (2004), Acta Cryst. A60, s61).
;
_refine_ls_abs_structure_Flack 0.2(4)
_refine_ls_extinction_method none
_refine_ls_goodness_of_fit_ref 0.907
_refine_ls_hydrogen_treatment constr
_refine_ls_number_parameters 235
_refine_ls_number_reflns 3484
_refine_ls_number_restraints 1
_refine_ls_R_factor_all 0.1918
_refine_ls_R_factor_gt 0.0901
_refine_ls_shift/su_max 0.000
_refine_ls_structure_factor_coef Fsqd
_refine_ls_weighting_details 'w = 1/[\s^2^(Fo^2^)+(0.1162P)^2^+0.0000P] where P=(Fo^2^+2Fc^2^)/3'
_refine_ls_weighting_scheme calc
_refine_ls_wR_factor_gt 0.1846
_refine_ls_wR_factor_ref 0.2607
_reflns_number_gt 1253
_reflns_number_total 3484
_reflns_threshold_expression F^2^>2.0\s(F^2^)
_cod_data_source_file ol6b03549_si_002.cif
_cod_data_source_block Moriya_Hosokawa
_cod_database_code 1545235
_shelxl_res_file
;
TITL Moriya_Hosokawa
CELL  1.54187 11.89458 7.63101 12.24548 90.00000 112.26990 90.00000
ZERR  2 0.00091 0.00058 0.00099 0.00000 0.00380 0.00000
LATT -1
SYMM    -X, .50+Y,    -Z
SFAC C H O N
UNIT 42 58 8 2
L.S. 10
FMAP 2
PLAN -32
WPDB -2
HTAB
BOND $H
CONF
LIST 4
TEMP -100.0
ACTA
SIZE 0.700 0.300 0.130
WGHT    0.116200
FVAR       1.13857
O1    3    1.296900    0.581685    0.414457    11.00000    0.07122    0.06338 =
         0.08945   -0.00750    0.03413    0.00439
O2    3    0.668582    1.140308    0.066692    11.00000    0.08727    0.08236 =
         0.10267    0.01526    0.04732    0.00522
O3    3    0.717599    0.940598    0.210889    11.00000    0.09103    0.09442 =
         0.09549    0.02195    0.04689    0.01556
O4    3    1.007639    0.873950    0.094323    11.00000    0.10579    0.09780 =
         0.08328    0.01132    0.04686    0.01595
N5    4    0.824802    0.966643    0.086074    11.00000    0.08192    0.08083 =
         0.06385    0.01702    0.02424    0.01734
C6    1    1.283146    1.131214    0.489919    11.00000    0.07318    0.05587 =
         0.07918    0.00348    0.02800    0.00525
AFIX  43
H6    2    1.280032    1.222280    0.435950    11.00000   -1.20000
AFIX   0
C7    1    0.953721    0.787073    0.254326    11.00000    0.07911    0.06173 =
         0.07114    0.00412    0.03104    0.00728
AFIX  43
H7    2    0.896544    0.797703    0.291012    11.00000   -1.20000
AFIX   0
C8    1    1.263581    0.823634    0.528850    11.00000    0.06589    0.05208 =
         0.07834    0.00079    0.02921   -0.00144
C9    1    1.257817    0.959427    0.449600    11.00000    0.07488    0.06171 =
         0.07606    0.00560    0.02380    0.00572
AFIX  43
H9    2    1.236589    0.934120    0.368262    11.00000   -1.20000
AFIX   0
C10   1    1.054009    0.692064    0.302965    11.00000    0.07953    0.05631 =
         0.07193   -0.00495    0.03215    0.00274
AFIX  43
H10   2    1.103737    0.682221    0.258160    11.00000   -1.20000
AFIX   0
C11   1    1.236329    0.635384    0.487781    11.00000    0.07144    0.05861 =
         0.07136   -0.00185    0.02619   -0.00397
AFIX  13
H11   2    1.264927    0.558879    0.559422    11.00000   -1.20000
AFIX   0
C12   1    1.312531    1.170009    0.606807    11.00000    0.06289    0.05425 =
         0.09603    0.00187    0.02476    0.00433
AFIX  43
H12   2    1.329606    1.287450    0.633753    11.00000   -1.20000
AFIX   0
C13   1    0.933934    0.876294    0.140454    11.00000    0.08711    0.05977 =
         0.06926    0.00827    0.02092    0.01063
C14   1    1.293429    0.865044    0.646090    11.00000    0.08050    0.05671 =
         0.07016    0.00790    0.03291    0.00473
AFIX  43
H14   2    1.297795    0.774457    0.700768    11.00000   -1.20000
AFIX   0
C15   1    0.736439    1.004523    0.129416    11.00000    0.06589    0.07004 =
         0.10072   -0.00329    0.02646    0.01036
C16   1    1.099221    0.598000    0.419641    11.00000    0.07464    0.04899 =
         0.07879   -0.00029    0.02499    0.00709
AFIX  13
H16   2    1.091184    0.469624    0.401965    11.00000   -1.20000
AFIX   0
C17   1    1.317204    1.036587    0.685675    11.00000    0.08719    0.06067 =
         0.07795   -0.00558    0.03138   -0.00069
AFIX  43
H17   2    1.336665    1.062840    0.766629    11.00000   -1.20000
AFIX   0
C18   1    1.024208    0.637234    0.494610    11.00000    0.07085    0.07141 =
         0.08331   -0.00067    0.03612    0.00814
AFIX  33
H18A  2    1.057952    0.572492    0.569135    11.00000   -1.20000
H18B  2    1.026899    0.763187    0.511033    11.00000   -1.20000
H18C  2    0.939812    0.601109    0.451593    11.00000   -1.20000
AFIX   0
C19   1    0.799468    1.059249   -0.028012    11.00000    0.09155    0.06650 =
         0.06262    0.00722    0.03037    0.00362
AFIX  13
H19   2    0.877326    1.101706   -0.032074    11.00000   -1.20000
AFIX   0
C20   1    1.427218    0.575963    0.472662    11.00000    0.06567    0.07230 =
         0.10862   -0.00647    0.02843   -0.00399
AFIX  33
H20A  2    1.462952    0.537721    0.416497    11.00000   -1.20000
H20B  2    1.457699    0.692944    0.502314    11.00000   -1.20000
H20C  2    1.449656    0.493332    0.538769    11.00000   -1.20000
AFIX   0
C21   1    0.726857    1.214540   -0.010899    11.00000    0.09785    0.07294 =
         0.08757    0.01024    0.04641    0.01032
C22   1    0.812319    1.359491    0.061569    11.00000    0.11218    0.08496 =
         0.09582   -0.00486    0.05744   -0.00502
AFIX  33
H22A  2    0.853645    1.413665    0.014450    11.00000   -1.20000
H22B  2    0.765049    1.448541    0.083152    11.00000   -1.20000
H22C  2    0.872776    1.308724    0.133327    11.00000   -1.20000
AFIX   0
C23   1    0.732450    0.939794   -0.135115    11.00000    0.10935    0.08055 =
         0.07289   -0.00043    0.02281    0.00508
AFIX  13
H23   2    0.700043    1.016279   -0.206613    11.00000   -1.20000
AFIX   0
C24   1    0.820262    0.807337   -0.155364    11.00000    0.17048    0.10273 =
         0.08204   -0.01149    0.03901    0.03410
AFIX  33
H24A  2    0.889589    0.870012   -0.161400    11.00000   -1.20000
H24B  2    0.849240    0.725162   -0.088984    11.00000   -1.20000
H24C  2    0.777851    0.742524   -0.228596    11.00000   -1.20000
AFIX   0
C25   1    0.628930    1.291911   -0.119446    11.00000    0.11165    0.08812 =
         0.10780    0.03105    0.02737    0.02797
AFIX  33
H25A  2    0.666260    1.341434   -0.171479    11.00000   -1.20000
H25B  2    0.571348    1.199861   -0.161504    11.00000   -1.20000
H25C  2    0.585884    1.384449   -0.095516    11.00000   -1.20000
AFIX   0
C26   1    0.624397    0.838165   -0.125941    11.00000    0.13763    0.08127 =
         0.10154    0.00755    0.01837    0.01373
AFIX  33
H26A  2    0.567568    0.920777   -0.113021    11.00000   -1.20000
H26B  2    0.582763    0.773230   -0.199290    11.00000   -1.20000
H26C  2    0.654152    0.755868   -0.059678    11.00000   -1.20000
AFIX   0
HKLF 4
 
REM  Moriya_Hosokawa
REM R1 =  0.0901 for    1253 Fo > 4sig(Fo)  and  0.1918 for all    3484 data
REM    235 parameters refined using      1 restraints
 
END  
     
WGHT      0.1167      0.0000 

REM Instructions for potential hydrogen bonds
HTAB C7 O3
EQIV $1 -x+2, y+1/2, -z
HTAB C22 O4_$1
HTAB C23 O1_$1

REM Highest difference peak  0.209,  deepest hole -0.279,  1-sigma level  0.061
Q1    1   1.3836  0.8641  0.4621  11.00000  0.05    0.21
Q2    1   1.1355  0.8596  0.4177  11.00000  0.05    0.19
Q3    1   0.9185  0.6409  0.1797  11.00000  0.05    0.18
Q4    1   0.9337  0.6324  0.5998  11.00000  0.05    0.17
Q5    1   0.5401  1.2548  0.0388  11.00000  0.05    0.17
Q6    1   0.9721  0.6922  0.7862  11.00000  0.05    0.17
Q7    1   1.4011  0.5848  0.6715  11.00000  0.05    0.17
Q8    1   1.4636  0.5255  0.6055  11.00000  0.05    0.17
Q9    1   1.1558  1.0565  0.4655  11.00000  0.05    0.16
Q10   1   1.1933  1.0551  0.6078  11.00000  0.05    0.16
Q11   1   1.0624  0.8106  0.6559  11.00000  0.05    0.16
Q12   1   0.9102  0.5499  0.4869  11.00000  0.05    0.16
Q13   1   0.9598  0.5893  0.6850  11.00000  0.05    0.16
Q14   1   1.4168  0.8054  0.6383  11.00000  0.05    0.16
Q15   1   0.5938  1.0626  0.1972  11.00000  0.05    0.16
Q16   1   0.5594  0.6883 -0.0305  11.00000  0.05    0.16
Q17   1   1.3225  1.2520  0.3793  11.00000  0.05    0.16
Q18   1   1.3732  0.3954  0.3779  11.00000  0.05    0.16
Q19   1   1.3640  0.7966  0.3381  11.00000  0.05    0.16
Q20   1   1.2727  0.4139  0.3260  11.00000  0.05    0.15
Q21   1   0.7387  0.6813  0.0431  11.00000  0.05    0.15
Q22   1   0.9527  0.7746  0.6604  11.00000  0.05    0.15
Q23   1   1.1645  1.2832  0.5991  11.00000  0.05    0.15
Q24   1   1.1563  0.7877  0.1467  11.00000  0.05    0.15
Q25   1   1.1836  0.8108  0.7126  11.00000  0.05    0.15
Q26   1   1.4355  1.2774  0.6297  11.00000  0.05    0.15
Q27   1   1.1469  1.1278  0.3753  11.00000  0.05    0.15
Q28   1   1.0202  0.4484  0.3381  11.00000  0.05    0.15
Q29   1   0.9498  1.4549  0.2112  11.00000  0.05    0.14
Q30   1   0.6101  1.3321  0.1280  11.00000  0.05    0.14
Q31   1   1.0417  0.7015  0.7374  11.00000  0.05    0.14
Q32   1   1.4334  0.9426  0.7029  11.00000  0.05    0.14
;

loop_
_symmetry_equiv_pos_site_id
_space_group_symop_operation_xyz
1 +X,+Y,+Z
2 -X,1/2+Y,-Z

loop_
_atom_site_label
_atom_site_type_symbol
_atom_site_fract_x
_atom_site_fract_y
_atom_site_fract_z
_atom_site_U_iso_or_equiv
_atom_site_adp_type
_atom_site_occupancy
_atom_site_site_symmetry_multiplicity
_atom_site_calc_flag
_atom_site_refinement_flags
O1 O 1.2969(5) 0.5817(8) 0.4145(5) 0.0736(17) Uani 1 2 d .
O2 O 0.6686(6) 1.1403(9) 0.0667(6) 0.087(2) Uani 1 2 d .
O3 O 0.7176(6) 0.9406(10) 0.2109(5) 0.090(2) Uani 1 2 d .
O4 O 1.0076(6) 0.8740(10) 0.0943(5) 0.092(2) Uani 1 2 d .
N5 N 0.8248(7) 0.9666(11) 0.0861(6) 0.077(2) Uani 1 2 d .
C6 C 1.2832(7) 1.1312(13) 0.4899(8) 0.070(2) Uani 1 2 d .
C7 C 0.9537(8) 0.7871(12) 0.2543(8) 0.070(2) Uani 1 2 d .
C8 C 1.2636(8) 0.8236(12) 0.5289(9) 0.065(2) Uani 1 2 d .
C9 C 1.2578(8) 0.9594(13) 0.4496(8) 0.072(3) Uani 1 2 d .
C10 C 1.0540(7) 0.6921(11) 0.3030(7) 0.068(2) Uani 1 2 d .
C11 C 1.2363(7) 0.6354(12) 0.4878(8) 0.067(2) Uani 1 2 d .
C12 C 1.3125(7) 1.1700(13) 0.6068(9) 0.073(3) Uani 1 2 d .
C13 C 0.9339(9) 0.8763(13) 0.1404(8) 0.075(3) Uani 1 2 d .
C14 C 1.2934(7) 0.8650(13) 0.6461(8) 0.068(2) Uani 1 2 d .
C15 C 0.7364(9) 1.0045(14) 0.1294(10) 0.080(3) Uani 1 2 d .
C16 C 1.0992(7) 0.5980(12) 0.4196(7) 0.069(2) Uani 1 2 d .
C17 C 1.3172(8) 1.0366(13) 0.6857(9) 0.075(3) Uani 1 2 d .
C18 C 1.0242(7) 0.6372(13) 0.4946(8) 0.073(2) Uani 1 2 d .
C19 C 0.7995(8) 1.0593(13) -0.0280(7) 0.073(3) Uani 1 2 d .
C20 C 1.4272(7) 0.5760(14) 0.4727(8) 0.084(3) Uani 1 2 d .
C21 C 0.7269(10) 1.2145(14) -0.0109(9) 0.083(3) Uani 1 2 d .
C22 C 0.8123(9) 1.3595(15) 0.0616(9) 0.092(3) Uani 1 2 d .
C23 C 0.7325(10) 0.9398(16) -0.1351(9) 0.091(3) Uani 1 2 d .
C24 C 0.8203(10) 0.8073(17) -0.1554(9) 0.121(4) Uani 1 2 d .
C25 C 0.6289(9) 1.2919(16) -0.1195(9) 0.107(4) Uani 1 2 d .
C26 C 0.6244(10) 0.8382(16) -0.1259(9) 0.115(4) Uani 1 2 d .
H6 H 1.28003 1.22228 0.43595 0.0836 Uiso 1 2 calc R
H7 H 0.89654 0.7977 0.29101 0.0839 Uiso 1 2 calc R
H9 H 1.23659 0.93412 0.36826 0.0868 Uiso 1 2 calc R
H10 H 1.10374 0.68222 0.25816 0.0819 Uiso 1 2 calc R
H11 H 1.26493 0.55888 0.55942 0.0809 Uiso 1 2 calc R
H12 H 1.32961 1.28745 0.63375 0.0872 Uiso 1 2 calc R
H14 H 1.2978 0.77446 0.70077 0.0814 Uiso 1 2 calc R
H16 H 1.09118 0.46962 0.40196 0.0824 Uiso 1 2 calc R
H17 H 1.33667 1.06284 0.76663 0.0903 Uiso 1 2 calc R
H18A H 1.05795 0.57249 0.56914 0.0878 Uiso 1 2 calc R
H18B H 1.0269 0.76319 0.51103 0.0878 Uiso 1 2 calc R
H18C H 0.93981 0.60111 0.45159 0.0878 Uiso 1 2 calc R
H19 H 0.87733 1.10171 -0.03207 0.0879 Uiso 1 2 calc R
H20A H 1.46295 0.53772 0.4165 0.1003 Uiso 1 2 calc R
H20B H 1.4577 0.69294 0.50231 0.1003 Uiso 1 2 calc R
H20C H 1.44966 0.49333 0.53877 0.1003 Uiso 1 2 calc R
H22A H 0.85364 1.41366 0.01445 0.1108 Uiso 1 2 calc R
H22B H 0.76505 1.44854 0.08315 0.1108 Uiso 1 2 calc R
H22C H 0.87278 1.30872 0.13333 0.1108 Uiso 1 2 calc R
H23 H 0.70004 1.01628 -0.20661 0.1093 Uiso 1 2 calc R
H24A H 0.88959 0.87001 -0.1614 0.1452 Uiso 1 2 calc R
H24B H 0.84924 0.72516 -0.08898 0.1452 Uiso 1 2 calc R
H24C H 0.77785 0.74252 -0.2286 0.1452 Uiso 1 2 calc R
H25A H 0.66626 1.34143 -0.17148 0.1281 Uiso 1 2 calc R
H25B H 0.57135 1.19986 -0.1615 0.1281 Uiso 1 2 calc R
H25C H 0.58588 1.38445 -0.09552 0.1281 Uiso 1 2 calc R
H26A H 0.56757 0.92078 -0.11302 0.1377 Uiso 1 2 calc R
H26B H 0.58276 0.77323 -0.19929 0.1377 Uiso 1 2 calc R
H26C H 0.65415 0.75587 -0.05968 0.1377 Uiso 1 2 calc R

loop_
_atom_site_aniso_label
_atom_site_aniso_U_11
_atom_site_aniso_U_22
_atom_site_aniso_U_33
_atom_site_aniso_U_12
_atom_site_aniso_U_13
_atom_site_aniso_U_23
O1 0.071(4) 0.063(4) 0.089(4) 0.004(3) 0.034(3) -0.007(3)
O2 0.087(4) 0.082(5) 0.103(5) 0.005(4) 0.047(4) 0.015(4)
O3 0.091(5) 0.094(6) 0.095(5) 0.016(4) 0.047(4) 0.022(4)
O4 0.106(5) 0.098(6) 0.083(4) 0.016(4) 0.047(4) 0.011(4)
N5 0.082(5) 0.081(6) 0.064(5) 0.017(5) 0.024(4) 0.017(4)
C6 0.073(6) 0.056(6) 0.079(7) 0.005(5) 0.028(5) 0.003(5)
C7 0.079(6) 0.062(6) 0.071(6) 0.007(5) 0.031(5) 0.004(5)
C8 0.066(5) 0.052(6) 0.078(6) -0.001(5) 0.029(5) 0.001(5)
C9 0.075(6) 0.062(6) 0.076(6) 0.006(5) 0.024(5) 0.006(5)
C10 0.080(6) 0.056(6) 0.072(6) 0.003(5) 0.032(5) -0.005(5)
C11 0.071(6) 0.059(6) 0.071(6) -0.004(5) 0.026(5) -0.002(5)
C12 0.063(5) 0.054(6) 0.096(7) 0.004(5) 0.025(5) 0.002(6)
C13 0.087(7) 0.060(6) 0.069(6) 0.011(5) 0.021(5) 0.008(5)
C14 0.081(6) 0.057(6) 0.070(6) 0.005(5) 0.033(5) 0.008(5)
C15 0.066(6) 0.070(8) 0.101(8) 0.010(5) 0.026(6) -0.003(6)
C16 0.075(6) 0.049(6) 0.079(6) 0.007(5) 0.025(5) -0.000(5)
C17 0.087(6) 0.061(7) 0.078(6) -0.001(5) 0.031(5) -0.006(5)
C18 0.071(5) 0.071(6) 0.083(6) 0.008(5) 0.036(5) -0.001(5)
C19 0.092(6) 0.067(7) 0.063(6) 0.004(5) 0.030(5) 0.007(5)
C20 0.066(6) 0.072(7) 0.109(7) -0.004(5) 0.028(5) -0.006(6)
C21 0.098(8) 0.073(7) 0.088(7) 0.010(6) 0.046(6) 0.010(6)
C22 0.112(8) 0.085(8) 0.096(8) -0.005(7) 0.057(7) -0.005(7)
C23 0.109(8) 0.081(8) 0.073(7) 0.005(7) 0.023(6) -0.000(6)
C24 0.170(11) 0.103(10) 0.082(7) 0.034(9) 0.039(7) -0.011(7)
C25 0.112(9) 0.088(8) 0.108(9) 0.028(7) 0.027(7) 0.031(7)
C26 0.138(10) 0.081(9) 0.102(9) 0.014(8) 0.018(8) 0.008(7)

loop_
_atom_type_symbol
_atom_type_description
_atom_type_scat_dispersion_real
_atom_type_scat_dispersion_imag
_atom_type_scat_source
C C 0.0181 0.0091
;
International Tables for Crystallography
(Vol. C, Tables 4.2.6.8 and 6.1.1.4)
;
H H 0.0000 0.0000
;
International Tables for Crystallography
(Vol. C, Table 6.1.1.4)
;
O O 0.0492 0.0322
;
International Tables for Crystallography
(Vol. C, Tables 4.2.6.8 and 6.1.1.4)
;
N N 0.0311 0.0180
;
International Tables for Crystallography
(Vol. C, Tables 4.2.6.8 and 6.1.1.4)
;

loop_
_geom_angle_atom_site_label_1
_geom_angle_atom_site_label_2
_geom_angle_atom_site_label_3
_geom_angle
_geom_angle_publ_flag
C11 O1 C20 114.1(6) yes
C15 O2 C21 109.4(9) yes
C13 N5 C15 128.9(9) yes
C13 N5 C19 120.2(9) yes
C15 N5 C19 110.4(8) yes
C9 C6 C12 120.6(9) yes
C10 C7 C13 117.8(10) yes
C9 C8 C11 121.5(9) yes
C9 C8 C14 118.5(8) yes
C11 C8 C14 120.1(9) yes
C6 C9 C8 120.2(9) yes
C7 C10 C16 128.5(10) yes
O1 C11 C8 113.0(8) yes
O1 C11 C16 106.9(7) yes
C8 C11 C16 113.7(7) yes
C6 C12 C17 119.6(9) yes
O4 C13 N5 119.5(9) yes
O4 C13 C7 123.1(8) yes
N5 C13 C7 117.5(10) yes
C8 C14 C17 121.2(9) yes
O2 C15 O3 121.3(11) yes
O2 C15 N5 108.6(10) yes
O3 C15 N5 130.0(9) yes
C10 C16 C11 110.3(8) yes
C10 C16 C18 113.3(7) yes
C11 C16 C18 112.0(7) yes
C12 C17 C14 119.9(9) yes
N5 C19 C21 99.4(8) yes
N5 C19 C23 111.8(8) yes
C21 C19 C23 115.9(8) yes
O2 C21 C19 102.6(8) yes
O2 C21 C22 105.8(8) yes
O2 C21 C25 108.6(9) yes
C19 C21 C22 110.7(8) yes
C19 C21 C25 117.9(9) yes
C22 C21 C25 110.3(9) yes
C19 C23 C24 111.1(8) yes
C19 C23 C26 114.2(10) yes
C24 C23 C26 108.5(10) yes
C9 C6 H6 119.714 no
C12 C6 H6 119.712 no
C10 C7 H7 121.119 no
C13 C7 H7 121.107 no
C6 C9 H9 119.922 no
C8 C9 H9 119.917 no
C7 C10 H10 115.731 no
C16 C10 H10 115.724 no
O1 C11 H11 107.657 no
C8 C11 H11 107.655 no
C16 C11 H11 107.659 no
C6 C12 H12 120.176 no
C17 C12 H12 120.184 no
C8 C14 H14 119.401 no
C17 C14 H14 119.393 no
C10 C16 H16 106.938 no
C11 C16 H16 106.942 no
C18 C16 H16 106.941 no
C12 C17 H17 120.025 no
C14 C17 H17 120.028 no
C16 C18 H18A 109.477 no
C16 C18 H18B 109.468 no
C16 C18 H18C 109.471 no
H18A C18 H18B 109.472 no
H18A C18 H18C 109.472 no
H18B C18 H18C 109.467 no
N5 C19 H19 109.759 no
C21 C19 H19 109.756 no
C23 C19 H19 109.762 no
O1 C20 H20A 109.474 no
O1 C20 H20B 109.468 no
O1 C20 H20C 109.472 no
H20A C20 H20B 109.471 no
H20A C20 H20C 109.472 no
H20B C20 H20C 109.471 no
C21 C22 H22A 109.467 no
C21 C22 H22B 109.472 no
C21 C22 H22C 109.472 no
H22A C22 H22B 109.469 no
H22A C22 H22C 109.473 no
H22B C22 H22C 109.474 no
C19 C23 H23 107.581 no
C24 C23 H23 107.585 no
C26 C23 H23 107.581 no
C23 C24 H24A 109.476 no
C23 C24 H24B 109.472 no
C23 C24 H24C 109.474 no
H24A C24 H24B 109.470 no
H24A C24 H24C 109.465 no
H24B C24 H24C 109.470 no
C21 C25 H25A 109.470 no
C21 C25 H25B 109.469 no
C21 C25 H25C 109.471 no
H25A C25 H25B 109.477 no
H25A C25 H25C 109.473 no
H25B C25 H25C 109.468 no
C23 C26 H26A 109.473 no
C23 C26 H26B 109.476 no
C23 C26 H26C 109.473 no
H26A C26 H26B 109.468 no
H26A C26 H26C 109.469 no
H26B C26 H26C 109.467 no

loop_
_geom_bond_atom_site_label_1
_geom_bond_atom_site_label_2
_geom_bond_distance
_geom_bond_publ_flag
O1 C11 1.408(13) yes
O1 C20 1.441(9) yes
O2 C15 1.358(12) yes
O2 C21 1.484(15) yes
O3 C15 1.205(15) yes
O4 C13 1.210(14) yes
N5 C13 1.396(12) yes
N5 C15 1.376(16) yes
N5 C19 1.491(12) yes
C6 C9 1.393(14) yes
C6 C12 1.371(15) yes
C7 C10 1.328(12) yes
C7 C13 1.488(14) yes
C8 C9 1.404(14) yes
C8 C11 1.516(13) yes
C8 C14 1.379(14) yes
C10 C16 1.504(12) yes
C11 C16 1.551(11) yes
C12 C17 1.390(15) yes
C14 C17 1.387(14) yes
C16 C18 1.533(15) yes
C19 C21 1.527(16) yes
C19 C23 1.547(13) yes
C21 C22 1.536(14) yes
C21 C25 1.516(13) yes
C23 C24 1.540(18) yes
C23 C26 1.541(18) yes
C6 H6 0.950 no
C7 H7 0.950 no
C9 H9 0.950 no
C10 H10 0.950 no
C11 H11 1.000 no
C12 H12 0.950 no
C14 H14 0.950 no
C16 H16 1.000 no
C17 H17 0.950 no
C18 H18A 0.980 no
C18 H18B 0.980 no
C18 H18C 0.980 no
C19 H19 1.000 no
C20 H20A 0.980 no
C20 H20B 0.980 no
C20 H20C 0.980 no
C22 H22A 0.980 no
C22 H22B 0.980 no
C22 H22C 0.980 no
C23 H23 1.000 no
C24 H24A 0.980 no
C24 H24B 0.980 no
C24 H24C 0.980 no
C25 H25A 0.980 no
C25 H25B 0.980 no
C25 H25C 0.980 no
C26 H26A 0.980 no
C26 H26B 0.980 no
C26 H26C 0.980 no

loop_
_geom_contact_atom_site_label_1
_geom_contact_atom_site_label_2
_geom_contact_distance
_geom_contact_publ_flag
_geom_contact_site_symmetry_2
O1 C9 2.977(12) no .
O1 C10 2.816(10) no .
O1 C14 3.579(12) no .
O2 C13 3.560(12) no .
O2 C23 3.232(15) no .
O2 C26 3.196(14) no .
O3 C7 2.900(11) no .
O3 C13 3.048(14) no .
O3 C19 3.533(13) no .
O3 C21 3.462(14) no .
O4 C10 2.773(11) no .
O4 C15 3.554(14) no .
O4 C19 2.750(11) no .
O4 C23 3.448(10) no .
O4 C24 3.067(11) no .
N5 C22 3.011(14) no .
N5 C24 3.178(15) no .
N5 C26 2.948(12) no .
C6 C14 2.761(14) no .
C7 C15 2.962(13) no .
C7 C18 2.966(13) no .
C8 C10 3.106(11) no .
C8 C12 2.796(13) no .
C8 C18 3.066(13) no .
C8 C20 2.975(14) no .
C9 C10 3.157(12) no .
C9 C16 3.283(13) no .
C9 C17 2.767(14) no .
C9 C20 3.503(14) no .
C13 C21 3.564(14) no .
C13 C23 3.352(12) no .
C13 C24 3.393(14) no .
C14 C16 3.510(11) no .
C14 C18 3.495(11) no .
C15 C22 3.068(16) no .
C15 C23 3.259(17) no .
C15 C25 3.575(16) no .
C15 C26 3.163(16) no .
C21 C26 3.228(16) no .
C23 C25 2.992(17) no .
C25 C26 3.463(17) no .
O1 C6 3.579(12) no 1_545
O1 C23 3.477(13) no 2_745
O3 C12 3.159(13) no 2_746
O3 C17 3.417(13) no 2_746
O4 C22 3.368(15) no 2_745
C6 O1 3.579(12) no 1_565
C6 C20 3.326(12) no 2_856
C12 O3 3.159(13) no 2_756
C17 O3 3.417(13) no 2_756
C20 C6 3.326(12) no 2_846
C22 O4 3.368(15) no 2_755
C23 O1 3.477(13) no 2_755
O1 H9 2.7857 no .
O1 H10 2.4895 no .
O1 H16 2.5414 no .
O2 H19 3.1608 no .
O2 H22A 3.2669 no .
O2 H22B 2.5912 no .
O2 H22C 2.5913 no .
O2 H25A 3.2865 no .
O2 H25B 2.6273 no .
O2 H25C 2.6274 no .
O2 H26A 2.6625 no .
O2 H26C 3.2908 no .
O3 H7 2.2581 no .
O3 H26C 3.4116 no .
O4 H7 3.2091 no .
O4 H9 3.4577 no .
O4 H10 2.3946 no .
O4 H19 2.4496 no .
O4 H24A 2.9061 no .
O4 H24B 2.5830 no .
N5 H7 2.6580 no .
N5 H22A 3.5709 no .
N5 H22C 2.6879 no .
N5 H23 3.3406 no .
N5 H24A 3.4772 no .
N5 H24B 2.9236 no .
N5 H26A 3.1263 no .
N5 H26C 2.6733 no .
C6 H17 3.2441 no .
C7 H9 3.3119 no .
C7 H16 3.0935 no .
C7 H18B 2.9322 no .
C7 H18C 2.8599 no .
C8 H6 3.2796 no .
C8 H10 3.3151 no .
C8 H16 3.3915 no .
C8 H17 3.2630 no .
C8 H18A 3.2883 no .
C8 H18B 2.7785 no .
C8 H20B 2.6458 no .
C8 H20C 3.3261 no .
C9 H10 3.1738 no .
C9 H11 3.3275 no .
C9 H12 3.2589 no .
C9 H14 3.2511 no .
C9 H18B 3.4524 no .
C9 H20B 3.0069 no .
C10 H9 2.7298 no .
C10 H11 3.3493 no .
C10 H18A 3.3680 no .
C10 H18B 2.7410 no .
C10 H18C 2.7410 no .
C11 H9 2.7097 no .
C11 H10 2.6759 no .
C11 H14 2.6492 no .
C11 H18A 2.7068 no .
C11 H18B 2.7884 no .
C11 H18C 3.3941 no .
C11 H20A 3.2197 no .
C11 H20B 2.6082 no .
C11 H20C 2.6082 no .
C12 H9 3.2541 no .
C12 H14 3.2586 no .
C13 H10 2.4787 no .
C13 H19 2.6072 no .
C13 H22C 3.3731 no .
C13 H24A 3.5307 no .
C13 H24B 2.8448 no .
C13 H26C 3.4269 no .
C14 H9 3.2506 no .
C14 H11 2.5351 no .
C14 H12 3.2631 no .
C14 H18A 3.4229 no .
C14 H18B 3.0685 no .
C14 H20B 3.3541 no .
C15 H7 2.6789 no .
C15 H19 3.1274 no .
C15 H22B 3.4733 no .
C15 H22C 2.8217 no .
C15 H26A 2.9558 no .
C15 H26C 2.8640 no .
C16 H7 2.7816 no .
C16 H9 3.2286 no .
C17 H6 3.2451 no .
C18 H7 2.6743 no .
C18 H10 3.3871 no .
C18 H11 2.7319 no .
C18 H14 3.4399 no .
C19 H22A 2.7832 no .
C19 H22B 3.3568 no .
C19 H22C 2.6424 no .
C19 H24A 2.6888 no .
C19 H24B 2.7825 no .
C19 H24C 3.3856 no .
C19 H25A 2.8503 no .
C19 H25B 2.7972 no .
C19 H25C 3.4212 no .
C19 H26A 2.7627 no .
C19 H26B 3.4219 no .
C19 H26C 2.8266 no .
C20 H9 3.4711 no .
C20 H11 2.5351 no .
C21 H23 2.7486 no .
C21 H26A 2.8953 no .
C22 H19 2.5406 no .
C22 H25A 2.7246 no .
C22 H25B 3.3506 no .
C22 H25C 2.6578 no .
C23 H25A 3.1538 no .
C23 H25B 2.6918 no .
C24 H19 2.6475 no .
C24 H26A 3.3516 no .
C24 H26B 2.6806 no .
C24 H26C 2.6806 no .
C25 H19 3.0960 no .
C25 H22A 2.7155 no .
C25 H22B 2.6759 no .
C25 H22C 3.3475 no .
C25 H23 2.6387 no .
C25 H26A 2.9331 no .
C26 H19 3.4345 no .
C26 H24A 3.3519 no .
C26 H24B 2.6802 no .
C26 H24C 2.6802 no .
C26 H25B 2.8280 no .
H6 H9 2.3377 no .
H6 H12 2.3193 no .
H7 H10 2.7864 no .
H7 H16 3.3301 no .
H7 H18B 2.5625 no .
H7 H18C 2.3696 no .
H9 H10 2.5288 no .
H9 H20B 3.1187 no .
H10 H11 3.5791 no .
H10 H16 2.4402 no .
H10 H18B 3.5987 no .
H11 H14 2.3113 no .
H11 H16 2.3308 no .
H11 H18A 2.5116 no .
H11 H18B 3.0865 no .
H11 H18C 3.5961 no .
H11 H20A 3.4294 no .
H11 H20B 2.8299 no .
H11 H20C 2.3587 no .
H12 H17 2.3429 no .
H14 H17 2.3290 no .
H14 H18A 3.1028 no .
H14 H18B 3.1803 no .
H16 H18A 2.3615 no .
H16 H18B 2.8568 no .
H16 H18C 2.3339 no .
H19 H22A 2.4884 no .
H19 H22B 3.4939 no .
H19 H22C 2.5853 no .
H19 H23 2.4544 no .
H19 H24A 2.4147 no .
H19 H24B 2.9458 no .
H19 H24C 3.5421 no .
H19 H25A 3.0521 no .
H19 H25B 3.4564 no .
H22A H25A 2.5708 no .
H22A H25C 2.9590 no .
H22B H25A 2.9990 no .
H22B H25B 3.5571 no .
H22B H25C 2.4564 no .
H22C H25C 3.5475 no .
H23 H24A 2.3853 no .
H23 H24B 2.8674 no .
H23 H24C 2.3414 no .
H23 H25A 2.5757 no .
H23 H25B 2.2916 no .
H23 H26A 2.3866 no .
H23 H26B 2.3428 no .
H23 H26C 2.8685 no .
H24A H26B 3.5773 no .
H24A H26C 3.5772 no .
H24B H26A 3.5766 no .
H24B H26B 2.9599 no .
H24B H26C 2.4899 no .
H24C H26A 3.5767 no .
H24C H26B 2.4899 no .
H24C H26C 2.9599 no .
H25A H26A 3.5821 no .
H25B H26A 2.2159 no .
H25B H26B 3.2984 no .
H25C H26A 3.5465 no .
O1 H6 2.7698 no 1_545
O1 H12 3.4076 no 1_545
O1 H23 2.6075 no 2_745
O1 H24A 3.4529 no 2_745
O1 H24C 3.3370 no 2_745
O2 H14 2.9075 no 2_756
O3 H11 2.8855 no 2_756
O3 H12 2.4719 no 2_746
O3 H14 2.8008 no 2_756
O3 H17 2.9895 no 2_746
O3 H18A 3.1537 no 2_756
O3 H25C 3.3682 no 2_645
O4 H19 2.7495 no 2_745
O4 H22A 2.5008 no 2_745
O4 H24B 3.1890 no 2_755
C6 H11 3.4003 no 1_565
C6 H16 3.3435 no 1_565
C6 H18C 3.0064 no 2_756
C6 H20A 2.8844 no 2_856
C6 H20B 3.0839 no 2_856
C6 H20C 3.3194 no 1_565
C6 H20C 3.4896 no 2_856
C6 H24C 3.1190 no 2_755
C7 H18A 3.1086 no 2_756
C7 H22B 3.5409 no 1_545
C8 H18C 3.2913 no 2_756
C8 H20A 3.4710 no 2_856
C9 H18C 3.2116 no 2_756
C9 H20A 3.1542 no 2_856
C9 H20C 3.4377 no 2_856
C9 H24C 3.3616 no 2_755
C10 H24A 3.2212 no 2_745
C11 H6 3.2955 no 1_545
C11 H12 3.1579 no 1_545
C12 H7 3.3253 no 2_756
C12 H11 3.0355 no 1_565
C12 H18C 2.8583 no 2_756
C12 H20A 2.9682 no 2_856
C12 H20B 3.4718 no 2_856
C12 H20C 3.2361 no 1_565
C12 H25B 3.3104 no 1_656
C14 H18C 3.1397 no 2_756
C14 H20A 3.5220 no 2_856
C14 H26A 3.4964 no 1_656
C14 H26B 3.3137 no 1_656
C15 H14 3.0619 no 2_756
C16 H6 3.5440 no 1_545
C16 H18B 3.2348 no 2_746
C17 H7 3.3264 no 2_756
C17 H18C 2.9187 no 2_756
C17 H20A 3.2991 no 2_856
C17 H22B 3.3943 no 2_746
C17 H25B 3.1472 no 1_656
C17 H26A 3.1878 no 1_656
C17 H26B 3.5536 no 1_656
C18 H7 3.5521 no 2_746
C18 H16 3.3525 no 2_756
C18 H18A 3.4668 no 2_756
C18 H18B 2.9137 no 2_746
C18 H18C 3.5964 no 2_756
C19 H10 3.5508 no 2_755
C20 H6 3.1552 no 1_545
C20 H6 3.4163 no 2_846
C20 H12 3.4384 no 1_545
C20 H20B 3.1926 no 2_846
C20 H20C 3.5304 no 2_856
C20 H23 3.0618 no 2_745
C22 H17 3.5777 no 2_756
C22 H24A 3.2844 no 2_755
C22 H24B 3.4629 no 1_565
C22 H26C 3.5744 no 1_565
C23 H10 3.4227 no 2_755
C23 H20A 3.4298 no 2_755
C24 H6 3.2471 no 2_745
C24 H10 3.3835 no 2_755
C24 H22A 3.5890 no 1_545
C24 H22C 3.5577 no 2_745
C26 H25C 3.5307 no 1_545
H6 O1 2.7698 no 1_565
H6 C11 3.2955 no 1_565
H6 C16 3.5440 no 1_565
H6 C20 3.1552 no 1_565
H6 C20 3.4163 no 2_856
H6 C24 3.2471 no 2_755
H6 H11 3.0202 no 1_565
H6 H16 2.8413 no 1_565
H6 H18C 3.5098 no 2_756
H6 H20A 3.3133 no 1_565
H6 H20A 3.2261 no 2_856
H6 H20B 2.9268 no 2_856
H6 H20C 2.8300 no 1_565
H6 H20C 3.5681 no 2_856
H6 H24A 3.3917 no 2_755
H6 H24C 2.3706 no 2_755
H7 C12 3.3253 no 2_746
H7 C17 3.3264 no 2_746
H7 C18 3.5521 no 2_756
H7 H12 3.1574 no 2_746
H7 H17 3.1498 no 2_746
H7 H18A 2.6306 no 2_756
H9 H20C 3.4939 no 2_856
H9 H24C 2.8758 no 2_755
H9 H25A 3.1229 no 2_745
H10 C19 3.5508 no 2_745
H10 C23 3.4227 no 2_745
H10 C24 3.3835 no 2_745
H10 H19 2.9267 no 2_745
H10 H23 2.9268 no 2_745
H10 H24A 2.6754 no 2_745
H10 H25A 3.5054 no 2_745
H11 O3 2.8855 no 2_746
H11 C6 3.4003 no 1_545
H11 C12 3.0355 no 1_545
H11 H6 3.0202 no 1_545
H11 H12 2.2759 no 1_545
H12 O1 3.4076 no 1_565
H12 O3 2.4719 no 2_756
H12 C11 3.1579 no 1_565
H12 C20 3.4384 no 1_565
H12 H7 3.1574 no 2_756
H12 H11 2.2759 no 1_565
H12 H16 3.4541 no 1_565
H12 H18C 3.2932 no 2_756
H12 H20A 3.3540 no 2_856
H12 H20B 3.5904 no 2_856
H12 H20C 2.6681 no 1_565
H12 H25B 3.0882 no 1_656
H14 O2 2.9075 no 2_746
H14 O3 2.8008 no 2_746
H14 C15 3.0619 no 2_746
H14 H22B 3.2900 no 2_746
H14 H22C 3.3818 no 2_746
H14 H26A 3.3462 no 1_656
H14 H26B 3.1373 no 1_656
H16 C6 3.3435 no 1_545
H16 C18 3.3525 no 2_746
H16 H6 2.8413 no 1_545
H16 H12 3.4541 no 1_545
H16 H18A 3.5960 no 2_746
H16 H18B 2.5930 no 2_746
H16 H18C 3.4294 no 2_746
H16 H22C 3.5496 no 1_545
H16 H24A 3.1334 no 2_745
H16 H24C 3.5275 no 2_745
H17 O3 2.9895 no 2_756
H17 C22 3.5777 no 2_746
H17 H7 3.1498 no 2_756
H17 H18C 3.3735 no 2_756
H17 H22B 2.7010 no 2_746
H17 H25B 2.7925 no 1_656
H17 H26A 2.7968 no 1_656
H17 H26B 3.5638 no 1_656
H18A O3 3.1537 no 2_746
H18A C7 3.1086 no 2_746
H18A C18 3.4668 no 2_746
H18A H7 2.6306 no 2_746
H18A H16 3.5960 no 2_756
H18A H18B 2.6081 no 2_746
H18B C16 3.2348 no 2_756
H18B C18 2.9137 no 2_756
H18B H16 2.5930 no 2_756
H18B H18A 2.6081 no 2_756
H18B H18C 2.6227 no 2_756
H18C C6 3.0064 no 2_746
H18C C8 3.2913 no 2_746
H18C C9 3.2116 no 2_746
H18C C12 2.8583 no 2_746
H18C C14 3.1397 no 2_746
H18C C17 2.9187 no 2_746
H18C C18 3.5964 no 2_746
H18C H6 3.5098 no 2_746
H18C H12 3.2932 no 2_746
H18C H16 3.4294 no 2_756
H18C H17 3.3735 no 2_746
H18C H18B 2.6227 no 2_746
H19 O4 2.7495 no 2_755
H19 H10 2.9267 no 2_755
H19 H22A 3.4384 no 2_745
H19 H24A 3.5373 no 2_755
H19 H24B 3.1636 no 2_755
H20A C6 2.8844 no 2_846
H20A C8 3.4710 no 2_846
H20A C9 3.1542 no 2_846
H20A C12 2.9682 no 2_846
H20A C14 3.5220 no 2_846
H20A C17 3.2991 no 2_846
H20A C23 3.4298 no 2_745
H20A H6 3.3133 no 1_545
H20A H6 3.2261 no 2_846
H20A H12 3.3540 no 2_846
H20A H20B 2.8443 no 2_846
H20A H23 2.5719 no 2_745
H20A H25B 3.2376 no 2_745
H20A H26B 3.2168 no 2_745
H20B C6 3.0839 no 2_846
H20B C12 3.4718 no 2_846
H20B C20 3.1926 no 2_856
H20B H6 2.9268 no 2_846
H20B H12 3.5904 no 2_846
H20B H20A 2.8443 no 2_856
H20B H20C 2.6724 no 2_856
H20B H26B 3.4381 no 1_656
H20C C6 3.3194 no 1_545
H20C C6 3.4896 no 2_846
H20C C9 3.4377 no 2_846
H20C C12 3.2361 no 1_545
H20C C20 3.5304 no 2_846
H20C H6 2.8300 no 1_545
H20C H6 3.5681 no 2_846
H20C H9 3.4939 no 2_846
H20C H12 2.6681 no 1_545
H20C H20B 2.6724 no 2_846
H22A O4 2.5008 no 2_755
H22A C24 3.5890 no 1_565
H22A H19 3.4384 no 2_755
H22A H24A 2.9174 no 2_755
H22A H24B 2.6846 no 1_565
H22A H24B 3.5982 no 2_755
H22A H26C 3.4119 no 1_565
H22B C7 3.5409 no 1_565
H22B C17 3.3943 no 2_756
H22B H14 3.2900 no 2_756
H22B H17 2.7010 no 2_756
H22B H24B 3.3914 no 1_565
H22B H26C 2.9241 no 1_565
H22C C24 3.5577 no 2_755
H22C H14 3.3818 no 2_756
H22C H16 3.5496 no 1_565
H22C H24A 2.7549 no 2_755
H23 O1 2.6075 no 2_755
H23 C20 3.0618 no 2_755
H23 H10 2.9268 no 2_755
H23 H20A 2.5719 no 2_755
H24A O1 3.4529 no 2_755
H24A C10 3.2212 no 2_755
H24A C22 3.2844 no 2_745
H24A H6 3.3917 no 2_745
H24A H10 2.6754 no 2_755
H24A H16 3.1334 no 2_755
H24A H19 3.5373 no 2_745
H24A H22A 2.9174 no 2_745
H24A H22C 2.7549 no 2_745
H24B O4 3.1890 no 2_745
H24B C22 3.4629 no 1_545
H24B H19 3.1636 no 2_745
H24B H22A 2.6846 no 1_545
H24B H22A 3.5982 no 2_745
H24B H22B 3.3914 no 1_545
H24B H25A 3.5589 no 1_545
H24C O1 3.3370 no 2_755
H24C C6 3.1190 no 2_745
H24C C9 3.3616 no 2_745
H24C H6 2.3706 no 2_745
H24C H9 2.8758 no 2_745
H24C H16 3.5275 no 2_755
H24C H25A 3.5104 no 1_545
H25A H9 3.1229 no 2_755
H25A H10 3.5054 no 2_755
H25A H24B 3.5589 no 1_565
H25A H24C 3.5104 no 1_565
H25A H26B 3.4210 no 1_565
H25A H26C 3.4708 no 1_565
H25B C12 3.3104 no 1_454
H25B C17 3.1472 no 1_454
H25B H12 3.0882 no 1_454
H25B H17 2.7925 no 1_454
H25B H20A 3.2376 no 2_755
H25C O3 3.3682 no 2_655
H25C C26 3.5307 no 1_565
H25C H26B 3.2221 no 1_565
H25C H26C 2.9352 no 1_565
H26A C14 3.4964 no 1_454
H26A C17 3.1878 no 1_454
H26A H14 3.3462 no 1_454
H26A H17 2.7968 no 1_454
H26B C14 3.3137 no 1_454
H26B C17 3.5536 no 1_454
H26B H14 3.1373 no 1_454
H26B H17 3.5638 no 1_454
H26B H20A 3.2168 no 2_755
H26B H20B 3.4381 no 1_454
H26B H25A 3.4210 no 1_545
H26B H25C 3.2221 no 1_545
H26C C22 3.5744 no 1_545
H26C H22A 3.4119 no 1_545
H26C H22B 2.9241 no 1_545
H26C H25A 3.4708 no 1_545
H26C H25C 2.9352 no 1_545

loop_
_geom_torsion_atom_site_label_1
_geom_torsion_atom_site_label_2
_geom_torsion_atom_site_label_3
_geom_torsion_atom_site_label_4
_geom_torsion
_geom_torsion_publ_flag
C20 O1 C11 C8 65.4(8) no
C20 O1 C11 C16 -168.7(6) no
C15 O2 C21 C19 25.3(8) no
C15 O2 C21 C22 -90.7(8) no
C15 O2 C21 C25 150.9(7) no
C21 O2 C15 O3 168.7(8) no
C21 O2 C15 N5 -9.1(9) no
C13 N5 C15 O2 159.7(8) no
C13 N5 C15 O3 -17.7(17) no
C15 N5 C13 O4 -171.0(9) no
C15 N5 C13 C7 8.8(14) no
C13 N5 C19 C21 -146.1(7) no
C13 N5 C19 C23 91.0(9) no
C19 N5 C13 O4 0.1(12) no
C19 N5 C13 C7 179.8(7) no
C15 N5 C19 C21 26.5(8) no
C15 N5 C19 C23 -96.4(9) no
C19 N5 C15 O2 -12.0(10) no
C19 N5 C15 O3 170.6(9) no
C9 C6 C12 C17 0.1(13) no
C12 C6 C9 C8 -0.8(13) no
C10 C7 C13 O4 -4.2(13) no
C10 C7 C13 N5 176.0(7) no
C13 C7 C10 C16 176.2(7) no
C9 C8 C11 O1 47.8(10) no
C9 C8 C11 C16 -74.3(11) no
C11 C8 C9 C6 179.9(7) no
C9 C8 C14 C17 0.1(13) no
C14 C8 C9 C6 0.7(13) no
C11 C8 C14 C17 -179.1(7) no
C14 C8 C11 O1 -133.0(8) no
C14 C8 C11 C16 104.9(9) no
C7 C10 C16 C11 -133.7(9) no
C7 C10 C16 C18 -7.2(12) no
O1 C11 C16 C10 -57.4(9) no
O1 C11 C16 C18 175.3(6) no
C8 C11 C16 C10 68.0(10) no
C8 C11 C16 C18 -59.3(10) no
C6 C12 C17 C14 0.7(13) no
C8 C14 C17 C12 -0.8(13) no
N5 C19 C21 O2 -29.4(7) no
N5 C19 C21 C22 83.0(9) no
N5 C19 C21 C25 -148.7(8) no
N5 C19 C23 C24 -76.5(11) no
N5 C19 C23 C26 46.6(11) no
C21 C19 C23 C24 170.6(8) no
C21 C19 C23 C26 -66.3(11) no
C23 C19 C21 O2 90.5(9) no
C23 C19 C21 C22 -157.1(8) no
C23 C19 C21 C25 -28.8(14) no
